data_7720523
loop_
_publ_author_name
'Levina, Anastasia A.'
'Shmelev, Maxim A.'
'Lalov, Andrey V.'
'Chistyakov, Aleksandr S.'
'Voronina, Julia K.'
'Varaksina, Evgeniya A.'
'Taydakov, Ilya V.'
'Sidorov, Alexey A.'
'Eremenko, Igor L.'

_publ_section_title
;
 Effect of combining 1-naphthoate and pentafluorobenzoate anions in
 Eu(III) compounds on their structure and photoluminescent properties.
;
_journal_issue 3
_journal_name_full 'Dalton transactions (Cambridge, England : 2003)'
_journal_page_first 1417
_journal_page_last 1435
_journal_paper_doi 10.1039/d5dt02665b
_journal_volume 55
_journal_year 2026
_chemical_formula_moiety 'C76 H34 Eu2 F20 N4 O12'
_chemical_formula_sum 'C76 H34 Eu2 F20 N4 O12'
_chemical_formula_weight 1878.99
_space_group_crystal_system triclinic
_space_group_IT_number 2
_space_group_name_Hall '-P 1'
_space_group_name_H-M_alt 'P -1'
_atom_sites_solution_hydrogens geom
_audit_creation_date 2025-07-01
_audit_creation_method
;
Olex2 1.5
(compiled 2025.05.31 svn.r86d253d1 for OlexSys, GUI svn.r7254)
;
_audit_update_record
;
2025-09-01 deposited with the CCDC.	2025-12-16 downloaded from the CCDC.
;
_cell_angle_alpha 107.538(4)
_cell_angle_beta 102.836(4)
_cell_angle_gamma 103.898(5)
_cell_formula_units_Z 1
_cell_length_a 11.5040(19)
_cell_length_b 12.882(2)
_cell_length_c 13.126(2)
_cell_measurement_reflns_used 1816
_cell_measurement_temperature 150.00
_cell_measurement_theta_max 21.44
_cell_measurement_theta_min 2.71
_cell_volume 1706.9(5)
_computing_cell_refinement 'SAINT V8.35A (?, 2016)'
_computing_data_reduction 'SAINT V8.35A (?, 2016)'
_computing_molecular_graphics 'Olex2 1.5 (Dolomanov et al., 2009)'
_computing_publication_material 'Olex2 1.5 (Dolomanov et al., 2009)'
_computing_structure_refinement 'XL  (Sheldrick, 2008)'
_computing_structure_solution 'SHELXT 2014/4 (Sheldrick, 2014)'
_diffrn_ambient_temperature 150.00
_diffrn_measured_fraction_theta_full 0.991
_diffrn_measured_fraction_theta_max 0.991
_diffrn_measurement_device_type 'Bruker APEX-II CCD'
_diffrn_measurement_method '\f and \w scans'
_diffrn_radiation_type MoK\a
_diffrn_radiation_wavelength 0.71073
_diffrn_reflns_av_R_equivalents 0.1071
_diffrn_reflns_av_unetI/netI 0.1883
_diffrn_reflns_Laue_measured_fraction_full 0.991
_diffrn_reflns_Laue_measured_fraction_max 0.991
_diffrn_reflns_limit_h_max 12
_diffrn_reflns_limit_h_min -13
_diffrn_reflns_limit_k_max 15
_diffrn_reflns_limit_k_min -15
_diffrn_reflns_limit_l_max 15
_diffrn_reflns_limit_l_min -15
_diffrn_reflns_number 12079
_diffrn_reflns_point_group_measured_fraction_full 0.991
_diffrn_reflns_point_group_measured_fraction_max 0.991
_diffrn_reflns_theta_full 24.711
_diffrn_reflns_theta_max 24.711
_diffrn_reflns_theta_min 1.757
_exptl_absorpt_coefficient_mu 1.945
_exptl_absorpt_correction_T_max 0.0998
_exptl_absorpt_correction_T_min 0.0375
_exptl_absorpt_correction_type multi-scan
_exptl_absorpt_process_details
;
SADABS-2014/5 (Bruker,2014/5) was used for absorption correction.
wR2(int) was 0.1627 before and 0.0746 after correction.
The Ratio of minimum to maximum transmission is 0.3758.
The \l/2 correction factor is 0.00150.
;
_exptl_crystal_colour colourless
_exptl_crystal_colour_primary colourless
_exptl_crystal_density_diffrn 1.828
_exptl_crystal_description block
_exptl_crystal_F_000 920
_exptl_crystal_size_max 0.03
_exptl_crystal_size_mid 0.03
_exptl_crystal_size_min 0.03
_refine_diff_density_max 2.182
_refine_diff_density_min -1.482
_refine_diff_density_rms 0.157
_refine_ls_extinction_method none
_refine_ls_goodness_of_fit_ref 1.009
_refine_ls_hydrogen_treatment constr
_refine_ls_matrix_type full
_refine_ls_number_parameters 491
_refine_ls_number_reflns 5763
_refine_ls_number_restraints 72
_refine_ls_restrained_S_all 1.003
_refine_ls_R_factor_all 0.1211
_refine_ls_R_factor_gt 0.0811
_refine_ls_shift/su_max 0.000
_refine_ls_shift/su_mean 0.000
_refine_ls_structure_factor_coef Fsqd
_refine_ls_weighting_details 'w=1/[\s^2^(Fo^2^)+(0.0475P)^2^] where P=(Fo^2^+2Fc^2^)/3'
_refine_ls_weighting_scheme calc
_refine_ls_wR_factor_gt 0.1868
_refine_ls_wR_factor_ref 0.2187
_reflns_Friedel_coverage 0.000
_reflns_number_gt 3797
_reflns_number_total 5763
_reflns_threshold_expression 'I > 2\s(I)'
_cod_data_source_file d5dt02665b2.cif
_cod_data_source_block 101_CCDC1
_cod_database_code 7720523
_shelx_shelxl_version_number 2014/7
_shelx_space_group_comment
;
The symmetry employed for this shelxl refinement is uniquely defined
by the following loop, which should always be used as a source of
symmetry information in preference to the above space-group names.
They are only intended as comments.
;
_shelx_estimated_absorpt_t_max 0.944
_shelx_estimated_absorpt_t_min 0.944
_olex2_refinement_description
;
1. Fixed Uiso
 At 1.2 times of:
  All C(H) groups, All C(H,H) groups
2. Uiso/Uaniso restraints and constraints
Uanis(C14A) \\sim Ueq, Uanis(C13A) \\sim Ueq, Uanis(C12A) \\sim Ueq,
Uanis(C11A) \\sim Ueq, Uanis(C10A) \\sim Ueq, Uanis(C9A) \\sim Ueq: with sigma
of 0.05 and sigma for terminal atoms of 0.1
Uanis(F14A) \\sim Ueq, Uanis(F10A) \\sim Ueq, Uanis(F11A) \\sim Ueq,
Uanis(F12A) \\sim Ueq, Uanis(F13A) \\sim Ueq: with sigma of 0.05 and sigma for
terminal atoms of 0.1
Uanis(C12A) \\sim Ueq, Uanis(C9A) \\sim Ueq, Uanis(C8) \\sim Ueq, Uanis(C14A)
\\sim Ueq, Uanis(C13A) \\sim Ueq, Uanis(C11A) \\sim Ueq, Uanis(C10A) \\sim Ueq:
with sigma of 0.05 and sigma for terminal atoms of 0.1
Uanis(C9A) \\sim Ueq, Uanis(C12A) \\sim Ueq: with sigma of 0.05 and sigma for
terminal atoms of 0.1
Uanis(C12A) = Uanis(C9A)
Uanis(C14A) = Uanis(C10A)
Uanis(C13A) = Uanis(C11A)
Uanis(F14A) = Uanis(F10A)
Uiso(C14B) = Uiso(C11B)
Uanis(C28) = Uanis(C35)
Uanis(C29) = Uanis(C34)
Uanis(C27) = Uanis(C36)
3. Others
 Fixed Sof: F10A(0.5) F14A(0.5) F13A(0.5) F11A(0.5) C14A(0.5) C13A(0.5)
 C12A(0.5) C11A(0.5) C10A(0.5) C9A(0.5) F12A(0.5) F14B(0.5) F13B(0.5) F11B(0.5)
 C13B(0.5) C12B(0.5) C11B(0.5) C10B(0.5) C9B(0.5) C14B(0.5) F12B(0.5) F10B(0.5)
4.a Secondary CH2 refined with riding coordinates:
 C16(H16A,H16B)
4.b Aromatic/amide H refined with riding coordinates:
 C36(H36), C27(H27), C19(H19), C35(H35), C34(H34), C26(H26), C38(H38),
 C37(H37), C20(H20), C25(H25), C24(H24), C28(H28), C29(H29), C22(H22), C21(H21)
4.c Fitted hexagon refined as free rotating group:
 C14A(C13A,C12A,C11A,C10A,C9A), C13B(C12B,C11B,C10B,C9B,C14B)
;
_olex2_submission_special_instructions 'No special instructions were received'

loop_
_space_group_symop_operation_xyz
'x, y, z'
'-x, -y, -z'

loop_
_atom_site_label
_atom_site_type_symbol
_atom_site_fract_x
_atom_site_fract_y
_atom_site_fract_z
_atom_site_U_iso_or_equiv
_atom_site_adp_type
_atom_site_occupancy
_atom_site_site_symmetry_order
_atom_site_calc_flag
_atom_site_refinement_flags_posn
_atom_site_refinement_flags_adp
_atom_site_refinement_flags_occupancy
_atom_site_disorder_assembly
_atom_site_disorder_group
Eu01 Eu 0.43844(6) 0.91458(5) 0.33554(5) 0.0479(2) Uani 1 1 d . . . . .
O6 O 0.3763(8) 0.9520(7) 0.6687(7) 0.056(2) Uani 1 1 d . . . . .
O2 O 0.6442(9) 0.9330(8) 0.6161(7) 0.066(2) Uani 1 1 d . . . . .
F3 F 0.7819(10) 0.7464(8) 0.4087(8) 0.101(3) Uani 1 1 d . . . . .
O5 O 0.3952(8) 0.9129(7) 0.4998(7) 0.064(2) Uani 1 1 d . . . . .
O1 O 0.5996(8) 0.8568(8) 0.4272(7) 0.065(2) Uani 1 1 d . . . . .
N2 N 0.3685(9) 0.9441(8) 0.1483(8) 0.053(2) Uani 1 1 d . . . . .
O3 O 0.3471(10) 0.7109(8) 0.2994(8) 0.074(3) Uani 1 1 d . . . . .
N1 N 0.4963(11) 0.7968(9) 0.1726(9) 0.064(3) Uani 1 1 d . . . . .
O4 O 0.2172(10) 0.7963(9) 0.2397(9) 0.086(3) Uani 1 1 d . . . . .
F7 F 0.5403(11) 0.7358(8) 0.6555(9) 0.110(3) Uani 1 1 d . . . . .
F4 F 0.8170(11) 0.5505(9) 0.4150(9) 0.122(4) Uani 1 1 d . . . . .
F10A F 0.287(3) 0.505(2) 0.132(2) 0.096(6) Uani 0.5 1 d . U P A 2
F6 F 0.5884(14) 0.5476(10) 0.6701(9) 0.144(5) Uani 1 1 d . . . . .
C8 C 0.2436(15) 0.7063(13) 0.2467(11) 0.072(4) Uani 1 1 d . U . . .
C32 C 0.3967(13) 0.8856(11) 0.0574(11) 0.061(4) Uani 1 1 d . . . . .
F5 F 0.7190(14) 0.4499(9) 0.5468(11) 0.152(5) Uani 1 1 d . . . . .
F14A F -0.018(2) 0.6360(18) 0.2087(19) 0.096(6) Uani 0.5 1 d . U P A 2
C17 C 0.1242(12) 0.7925(12) 0.5828(12) 0.067(4) Uani 1 1 d . . . . .
C31 C 0.4624(12) 0.8055(12) 0.0708(10) 0.061(3) Uani 1 1 d . . . . .
C36 C 0.3049(14) 1.0153(12) 0.1356(12) 0.070(3) Uani 1 1 d . . . . .
H36 H 0.2852 1.0582 0.1983 0.084 Uiso 1 1 calc R U . . .
C15 C 0.3293(12) 0.8976(10) 0.5669(11) 0.057(3) Uani 1 1 d . . . . .
C1 C 0.6341(12) 0.8579(12) 0.5264(11) 0.060(3) Uani 1 1 d . . . . .
F13A F -0.189(2) 0.426(2) 0.102(2) 0.105(8) Uani 0.5 1 d . U P A 2
C27 C 0.5607(14) 0.7275(11) 0.1847(12) 0.070(3) Uani 1 1 d . . . . .
H27 H 0.5892 0.7249 0.2573 0.084 Uiso 1 1 calc R U . . .
C16 C 0.1975(13) 0.8150(12) 0.5080(12) 0.073(4) Uani 1 1 d . . . . .
H16A H 0.1515 0.8457 0.4573 0.087 Uiso 1 1 calc R U . . .
H16B H 0.2014 0.7408 0.4603 0.087 Uiso 1 1 calc R U . . .
F11A F 0.141(3) 0.2943(19) 0.027(2) 0.113(8) Uani 0.5 1 d . U P A 2
C18 C 0.0793(13) 0.8775(11) 0.6430(12) 0.065(4) Uani 1 1 d . . . . .
C3 C 0.7304(14) 0.7007(12) 0.4751(12) 0.065(4) Uani 1 1 d . . . . .
C19 C 0.0991(14) 0.9885(13) 0.6340(13) 0.080(4) Uani 1 1 d . . . . .
H19 H 0.1457 1.0086 0.5875 0.096 Uiso 1 1 calc R U . . .
C33 C 0.3549(14) 0.8919(14) -0.0528(12) 0.077(4) Uani 1 1 d . . . . .
C35 C 0.2661(16) 1.0293(14) 0.0336(14) 0.091(4) Uani 1 1 d . . . . .
H35 H 0.2198 1.0802 0.0271 0.109 Uiso 1 1 calc R U . . .
C30 C 0.4874(15) 0.7369(14) -0.0250(12) 0.080(4) Uani 1 1 d . . . . .
C34 C 0.2943(17) 0.9712(16) -0.0544(15) 0.095(4) Uani 1 1 d . . . . .
H34 H 0.2714 0.9853 -0.1219 0.114 Uiso 1 1 calc R U . . .
C2 C 0.6650(14) 0.7513(12) 0.5355(11) 0.068(4) Uani 1 1 d . . . . .
C26 C 0.1016(16) 0.6909(13) 0.5983(15) 0.089(5) Uani 1 1 d . . . . .
H26 H 0.1320 0.6339 0.5590 0.107 Uiso 1 1 calc R U . . .
C38 C 0.4477(16) 0.7508(16) -0.1311(13) 0.087(5) Uani 1 1 d . . . . .
H38 H 0.4667 0.7080 -0.1943 0.105 Uiso 1 1 calc R U . . .
C5 C 0.6994(19) 0.5458(13) 0.5395(16) 0.091(5) Uani 1 1 d . . . . .
C23 C 0.0135(15) 0.8558(17) 0.7214(14) 0.090(5) Uani 1 1 d . . . . .
C37 C 0.3856(15) 0.8222(16) -0.1404(12) 0.089(5) Uani 1 1 d . . . . .
H37 H 0.3593 0.8272 -0.2122 0.106 Uiso 1 1 calc R U . . .
C20 C 0.0504(18) 1.0659(15) 0.6928(17) 0.102(6) Uani 1 1 d . . . . .
H20 H 0.0637 1.1392 0.6867 0.122 Uiso 1 1 calc R U . . .
C25 C 0.0335(17) 0.6672(17) 0.6719(18) 0.103(6) Uani 1 1 d . . . . .
H25 H 0.0171 0.5949 0.6801 0.124 Uiso 1 1 calc R U . . .
C4 C 0.7469(19) 0.6002(15) 0.4755(14) 0.096(5) Uani 1 1 d . . . . .
C24 C -0.0073(17) 0.7498(18) 0.7298(16) 0.102(6) Uani 1 1 d . . . . .
H24 H -0.0525 0.7333 0.7785 0.122 Uiso 1 1 calc R U . . .
C28 C 0.5906(16) 0.6542(14) 0.0927(14) 0.091(4) Uani 1 1 d . . . . .
H28 H 0.6325 0.6010 0.1024 0.109 Uiso 1 1 calc R U . . .
C29 C 0.5557(17) 0.6662(15) -0.0064(14) 0.095(4) Uani 1 1 d . . . . .
H29 H 0.5792 0.6239 -0.0668 0.114 Uiso 1 1 calc R U . . .
C6 C 0.6336(19) 0.5976(16) 0.6048(14) 0.096(5) Uani 1 1 d . . . . .
C22 C -0.0315(19) 0.9423(19) 0.7806(17) 0.104(6) Uani 1 1 d . . . . .
H22 H -0.0711 0.9302 0.8343 0.125 Uiso 1 1 calc R U . . .
C14A C 0.027(2) 0.5559(19) 0.172(2) 0.067(6) Uani 0.5 1 d G U P A 2
C13A C -0.0606(17) 0.446(2) 0.112(2) 0.086(7) Uani 0.5 1 d G U P A 2
C12A C -0.021(2) 0.3553(17) 0.0603(19) 0.091(9) Uani 0.5 1 d G U P A 2
C11A C 0.105(2) 0.3753(18) 0.068(2) 0.086(7) Uani 0.5 1 d G U P A 2
C10A C 0.1922(18) 0.486(2) 0.127(2) 0.067(6) Uani 0.5 1 d G U P A 2
C9A C 0.153(2) 0.5758(17) 0.179(2) 0.091(9) Uani 0.5 1 d G U P A 2
C7 C 0.6191(17) 0.6986(14) 0.5970(14) 0.086(5) Uani 1 1 d . . . . .
C21 C -0.0190(19) 1.037(2) 0.7619(19) 0.118(7) Uani 1 1 d . . . . .
H21 H -0.0581 1.0886 0.7961 0.141 Uiso 1 1 calc R U . . .
F12A F -0.089(3) 0.247(2) 0.006(2) 0.148(11) Uani 0.5 1 d . U P A 2
F14B F -0.013(2) 0.6814(18) 0.2585(18) 0.091(7) Uiso 0.5 1 d . . P A 1
F13B F -0.200(3) 0.482(2) 0.142(3) 0.123(12) Uiso 0.5 1 d . . P A 1
F11B F 0.075(3) 0.306(2) 0.004(2) 0.114(10) Uiso 0.5 1 d . . P A 1
C13B C -0.089(2) 0.486(2) 0.138(2) 0.082(11) Uiso 0.5 1 d G . P A 1
C12B C -0.067(2) 0.3899(17) 0.074(2) 0.067(9) Uiso 0.5 1 d G . P A 1
C11B C 0.054(3) 0.3981(19) 0.067(2) 0.096(11) Uiso 0.5 1 d G . P A 1
C10B C 0.152(2) 0.503(2) 0.124(3) 0.099(14) Uiso 0.5 1 d G . P A 1
C9B C 0.130(2) 0.5987(19) 0.188(2) 0.055(7) Uiso 0.5 1 d G . P A 1
C14B C 0.009(2) 0.5905(18) 0.195(3) 0.096(11) Uiso 0.5 1 d G . P A 1
F12B F -0.156(2) 0.284(2) 0.009(2) 0.106(8) Uiso 0.5 1 d . . P A 1
F10B F 0.298(4) 0.513(4) 0.101(3) 0.157(16) Uiso 0.5 1 d . . P A 1

loop_
_atom_site_aniso_label
_atom_site_aniso_U_11
_atom_site_aniso_U_22
_atom_site_aniso_U_33
_atom_site_aniso_U_23
_atom_site_aniso_U_13
_atom_site_aniso_U_12
Eu01 0.0576(4) 0.0519(4) 0.0395(4) 0.0274(3) 0.0159(3) 0.0137(3)
O6 0.063(5) 0.066(5) 0.044(5) 0.029(4) 0.016(4) 0.019(4)
O2 0.085(7) 0.079(6) 0.045(5) 0.034(5) 0.023(5) 0.033(5)
F3 0.125(8) 0.121(7) 0.098(7) 0.062(6) 0.053(6) 0.064(6)
O5 0.074(6) 0.064(5) 0.054(5) 0.029(5) 0.025(5) 0.010(5)
O1 0.075(6) 0.091(6) 0.057(5) 0.047(5) 0.026(5) 0.043(5)
N2 0.054(6) 0.064(6) 0.044(5) 0.034(5) 0.011(5) 0.010(5)
O3 0.079(7) 0.068(6) 0.067(6) 0.030(5) 0.013(5) 0.011(5)
N1 0.082(8) 0.057(6) 0.054(6) 0.024(6) 0.022(6) 0.019(6)
O4 0.093(8) 0.102(7) 0.095(8) 0.075(7) 0.038(6) 0.033(6)
F7 0.157(10) 0.107(7) 0.105(8) 0.063(6) 0.072(7) 0.052(7)
F4 0.166(11) 0.136(8) 0.122(9) 0.069(7) 0.071(8) 0.102(8)
F10A 0.109(12) 0.077(9) 0.091(11) 0.025(8) 0.056(9) -0.003(8)
F6 0.244(15) 0.136(8) 0.106(8) 0.092(8) 0.083(9) 0.071(9)
C8 0.080(11) 0.075(9) 0.048(7) 0.034(8) 0.011(7) -0.003(8)
C32 0.069(9) 0.060(7) 0.054(8) 0.029(7) 0.033(7) -0.002(7)
F5 0.260(16) 0.109(7) 0.137(10) 0.079(8) 0.068(11) 0.098(9)
F14A 0.109(12) 0.077(9) 0.091(11) 0.025(8) 0.056(9) -0.003(8)
C17 0.052(8) 0.075(9) 0.065(9) 0.039(8) 0.009(7) -0.004(7)
C31 0.058(8) 0.079(9) 0.043(7) 0.031(7) 0.019(6) 0.003(7)
C36 0.082(7) 0.068(6) 0.053(6) 0.029(5) 0.010(5) 0.015(6)
C15 0.060(8) 0.057(7) 0.067(9) 0.045(7) 0.018(7) 0.016(7)
C1 0.059(8) 0.074(9) 0.046(7) 0.030(7) 0.007(6) 0.018(7)
F13A 0.069(13) 0.117(18) 0.112(18) 0.063(17) 0.015(12) -0.012(13)
C27 0.082(7) 0.068(6) 0.053(6) 0.029(5) 0.010(5) 0.015(6)
C16 0.062(9) 0.083(9) 0.078(10) 0.043(9) 0.018(7) 0.021(8)
F11A 0.13(2) 0.091(14) 0.098(16) 0.009(12) 0.025(15) 0.041(15)
C18 0.067(9) 0.068(8) 0.068(9) 0.044(8) 0.018(7) 0.017(7)
C3 0.082(10) 0.086(9) 0.064(8) 0.052(8) 0.036(7) 0.050(8)
C19 0.076(10) 0.081(10) 0.066(9) 0.019(9) 0.021(8) 0.011(9)
C33 0.064(9) 0.091(11) 0.065(9) 0.041(9) 0.023(7) -0.006(8)
C35 0.102(9) 0.087(7) 0.086(8) 0.047(7) 0.018(7) 0.024(7)
C30 0.089(11) 0.087(10) 0.049(8) 0.028(8) 0.021(8) 0.001(9)
C34 0.112(10) 0.105(9) 0.072(8) 0.050(7) 0.030(7) 0.019(8)
C2 0.090(11) 0.076(9) 0.056(8) 0.040(7) 0.027(8) 0.034(8)
C26 0.090(12) 0.081(10) 0.125(15) 0.068(11) 0.054(11) 0.022(9)
C38 0.076(11) 0.120(14) 0.064(10) 0.041(10) 0.028(8) 0.014(10)
C5 0.138(16) 0.076(9) 0.105(13) 0.064(10) 0.054(12) 0.063(11)
C23 0.063(10) 0.135(15) 0.081(11) 0.068(11) 0.017(8) 0.016(10)
C37 0.076(11) 0.125(15) 0.041(7) 0.028(9) 0.016(7) -0.001(10)
C20 0.115(15) 0.101(12) 0.133(16) 0.060(12) 0.067(13) 0.067(12)
C25 0.083(13) 0.112(14) 0.134(18) 0.086(14) 0.030(12) 0.020(11)
C4 0.130(16) 0.109(13) 0.074(11) 0.048(10) 0.031(10) 0.068(12)
C24 0.083(12) 0.141(16) 0.106(14) 0.091(14) 0.038(11) 0.014(12)
C28 0.102(9) 0.087(7) 0.086(8) 0.047(7) 0.018(7) 0.024(7)
C29 0.112(10) 0.105(9) 0.072(8) 0.050(7) 0.030(7) 0.019(8)
C6 0.131(16) 0.116(13) 0.067(10) 0.064(10) 0.033(10) 0.045(12)
C22 0.109(15) 0.141(17) 0.101(14) 0.063(14) 0.067(12) 0.057(14)
C14A 0.070(14) 0.074(13) 0.066(12) 0.044(11) 0.021(11) 0.019(12)
C13A 0.12(2) 0.071(14) 0.077(15) 0.043(13) 0.042(15) 0.018(15)
C12A 0.076(15) 0.14(2) 0.074(14) 0.082(16) 0.022(12) 0.005(15)
C11A 0.12(2) 0.071(14) 0.077(15) 0.043(13) 0.042(15) 0.018(15)
C10A 0.070(14) 0.074(13) 0.066(12) 0.044(11) 0.021(11) 0.019(12)
C9A 0.076(15) 0.14(2) 0.074(14) 0.082(16) 0.022(12) 0.005(15)
C7 0.100(13) 0.087(11) 0.086(12) 0.043(10) 0.040(10) 0.036(10)
C21 0.102(15) 0.133(17) 0.128(18) 0.030(15) 0.066(14) 0.053(14)
F12A 0.14(2) 0.116(18) 0.101(16) 0.042(15) -0.033(16) -0.040(17)

loop_
_atom_type_symbol
_atom_type_description
_atom_type_scat_dispersion_real
_atom_type_scat_dispersion_imag
_atom_type_scat_source
C C 0.0033 0.0016 'International Tables Vol C Tables 4.2.6.8 and 6.1.1.4'
H H 0.0000 0.0000 'International Tables Vol C Tables 4.2.6.8 and 6.1.1.4'
Eu Eu -0.1578 3.6682 'International Tables Vol C Tables 4.2.6.8 and 6.1.1.4'
F F 0.0171 0.0103 'International Tables Vol C Tables 4.2.6.8 and 6.1.1.4'
N N 0.0061 0.0033 'International Tables Vol C Tables 4.2.6.8 and 6.1.1.4'
O O 0.0106 0.0060 'International Tables Vol C Tables 4.2.6.8 and 6.1.1.4'

loop_
_geom_angle_atom_site_label_1
_geom_angle_atom_site_label_2
_geom_angle_atom_site_label_3
_geom_angle
_geom_angle_site_symmetry_1
_geom_angle_site_symmetry_3
_geom_angle_publ_flag
O6 Eu01 Eu01 86.26(19) 2_676 2_676 ?
O6 Eu01 O5 52.3(3) 2_676 2_676 ?
O6 Eu01 N2 74.7(3) 2_676 . ?
O6 Eu01 O3 140.4(3) 2_676 . ?
O6 Eu01 N1 75.6(3) 2_676 . ?
O6 Eu01 O4 147.1(3) 2_676 . ?
O6 Eu01 C15 25.2(3) 2_676 2_676 ?
O2 Eu01 Eu01 69.3(2) 2_676 2_676 ?
O2 Eu01 O6 89.1(3) 2_676 2_676 ?
O2 Eu01 O5 70.5(3) 2_676 2_676 ?
O2 Eu01 O1 136.6(3) 2_676 . ?
O2 Eu01 N2 76.8(3) 2_676 . ?
O2 Eu01 O3 130.4(3) 2_676 . ?
O2 Eu01 N1 140.2(3) 2_676 . ?
O2 Eu01 O4 83.9(3) 2_676 . ?
O2 Eu01 C15 81.6(3) 2_676 2_676 ?
O5 Eu01 Eu01 34.07(18) 2_676 2_676 ?
O5 Eu01 Eu01 37.9(2) . 2_676 ?
O5 Eu01 O6 124.0(3) . 2_676 ?
O5 Eu01 O2 76.5(3) . 2_676 ?
O5 Eu01 O5 72.0(3) . 2_676 ?
O5 Eu01 O1 75.9(3) . . ?
O5 Eu01 N2 116.4(3) 2_676 . ?
O5 Eu01 N2 146.8(3) . . ?
O5 Eu01 O3 75.8(3) . . ?
O5 Eu01 N1 142.2(3) . . ?
O5 Eu01 O4 85.4(3) . . ?
O5 Eu01 C15 98.8(3) . 2_676 ?
O5 Eu01 C15 27.4(3) 2_676 2_676 ?
O1 Eu01 Eu01 68.3(2) . 2_676 ?
O1 Eu01 O6 79.6(3) . 2_676 ?
O1 Eu01 O5 69.5(3) . 2_676 ?
O1 Eu01 N2 137.3(3) . . ?
O1 Eu01 O3 72.5(3) . . ?
O1 Eu01 N1 77.0(3) . . ?
O1 Eu01 O4 126.0(3) . . ?
O1 Eu01 C15 70.5(3) . 2_676 ?
N2 Eu01 Eu01 141.2(2) . 2_676 ?
N2 Eu01 C15 96.4(3) . 2_676 ?
O3 Eu01 Eu01 108.1(2) . 2_676 ?
O3 Eu01 O5 134.8(3) . 2_676 ?
O3 Eu01 N2 108.0(3) . . ?
O3 Eu01 N1 71.2(3) . . ?
O3 Eu01 O4 53.8(3) . . ?
O3 Eu01 C15 142.8(3) . 2_676 ?
N1 Eu01 Eu01 143.2(3) . 2_676 ?
N1 Eu01 O5 121.3(3) . 2_676 ?
N1 Eu01 N2 63.9(3) . . ?
N1 Eu01 C15 96.5(4) . 2_676 ?
O4 Eu01 Eu01 120.5(3) . 2_676 ?
O4 Eu01 O5 149.0(3) . 2_676 ?
O4 Eu01 N2 72.4(3) . . ?
O4 Eu01 N1 89.6(4) . . ?
O4 Eu01 C15 163.4(3) . 2_676 ?
C15 Eu01 Eu01 61.1(3) 2_676 2_676 ?
C15 O6 Eu01 97.6(7) . 2_676 ?
C1 O2 Eu01 134.6(8) . 2_676 ?
Eu01 O5 Eu01 108.0(3) . 2_676 ?
C15 O5 Eu01 159.2(8) . . ?
C15 O5 Eu01 89.3(7) . 2_676 ?
C1 O1 Eu01 131.6(9) . . ?
C32 N2 Eu01 120.0(8) . . ?
C36 N2 Eu01 122.8(9) . . ?
C36 N2 C32 117.1(11) . . ?
C8 O3 Eu01 92.5(9) . . ?
C31 N1 Eu01 120.4(9) . . ?
C27 N1 Eu01 121.5(9) . . ?
C27 N1 C31 118.1(12) . . ?
C8 O4 Eu01 90.4(9) . . ?
O3 C8 O4 123.0(14) . . ?
O3 C8 C9A 111.1(16) . . ?
O3 C8 C9B 125.0(18) . . ?
O4 C8 C9A 125.7(16) . . ?
O4 C8 C9B 111.9(17) . . ?
N2 C32 C31 116.8(11) . . ?
N2 C32 C33 123.6(14) . . ?
C31 C32 C33 119.3(13) . . ?
C18 C17 C16 121.0(12) . . ?
C26 C17 C16 120.5(15) . . ?
C26 C17 C18 118.5(13) . . ?
N1 C31 C32 118.9(12) . . ?
N1 C31 C30 122.5(14) . . ?
C30 C31 C32 118.6(12) . . ?
N2 C36 H36 118.8 . . ?
N2 C36 C35 122.3(15) . . ?
C35 C36 H36 118.8 . . ?
O6 C15 Eu01 57.2(6) . 2_676 ?
O6 C15 O5 119.7(11) . . ?
O6 C15 C16 125.7(12) . . ?
O5 C15 Eu01 63.3(6) . 2_676 ?
O5 C15 C16 114.6(12) . . ?
C16 C15 Eu01 168.8(9) . 2_676 ?
O2 C1 O1 128.4(13) . . ?
O2 C1 C2 116.2(11) . . ?
O1 C1 C2 115.4(12) . . ?
N1 C27 H27 118.3 . . ?
N1 C27 C28 123.4(13) . . ?
C28 C27 H27 118.3 . . ?
C17 C16 C15 115.2(12) . . ?
C17 C16 H16A 108.5 . . ?
C17 C16 H16B 108.5 . . ?
C15 C16 H16A 108.5 . . ?
C15 C16 H16B 108.5 . . ?
H16A C16 H16B 107.5 . . ?
C17 C18 C19 123.2(13) . . ?
C17 C18 C23 120.0(13) . . ?
C19 C18 C23 116.7(15) . . ?
F3 C3 C4 116.0(14) . . ?
C2 C3 F3 121.8(12) . . ?
C2 C3 C4 122.2(14) . . ?
C18 C19 H19 119.9 . . ?
C20 C19 C18 120.1(15) . . ?
C20 C19 H19 119.9 . . ?
C34 C33 C32 113.7(15) . . ?
C34 C33 C37 128.8(16) . . ?
C37 C33 C32 117.4(16) . . ?
C36 C35 H35 120.2 . . ?
C34 C35 C36 119.7(17) . . ?
C34 C35 H35 120.2 . . ?
C31 C30 C38 119.2(16) . . ?
C29 C30 C31 116.4(14) . . ?
C29 C30 C38 124.4(16) . . ?
C33 C34 H34 118.4 . . ?
C35 C34 C33 123.2(17) . . ?
C35 C34 H34 118.4 . . ?
C3 C2 C1 122.6(13) . . ?
C7 C2 C1 120.9(14) . . ?
C7 C2 C3 116.3(14) . . ?
C17 C26 H26 119.0 . . ?
C17 C26 C25 121.9(17) . . ?
C25 C26 H26 119.0 . . ?
C30 C38 H38 119.9 . . ?
C37 C38 C30 120.3(17) . . ?
C37 C38 H38 119.9 . . ?
F5 C5 C4 123.3(17) . . ?
F5 C5 C6 119.0(16) . . ?
C4 C5 C6 117.6(14) . . ?
C24 C23 C18 117.3(18) . . ?
C24 C23 C22 123.4(17) . . ?
C22 C23 C18 119.2(16) . . ?
C33 C37 H37 117.4 . . ?
C38 C37 C33 125.1(16) . . ?
C38 C37 H37 117.4 . . ?
C19 C20 H20 119.9 . . ?
C19 C20 C21 120.3(17) . . ?
C21 C20 H20 119.9 . . ?
C26 C25 H25 120.5 . . ?
C24 C25 C26 118.9(16) . . ?
C24 C25 H25 120.5 . . ?
C3 C4 F4 121.5(16) . . ?
C3 C4 C5 121.4(16) . . ?
C5 C4 F4 117.0(15) . . ?
C23 C24 H24 118.4 . . ?
C25 C24 C23 123.3(17) . . ?
C25 C24 H24 118.4 . . ?
C27 C28 H28 121.9 . . ?
C29 C28 C27 116.2(16) . . ?
C29 C28 H28 121.9 . . ?
C30 C29 H29 118.4 . . ?
C28 C29 C30 123.1(18) . . ?
C28 C29 H29 118.4 . . ?
F6 C6 C5 119.0(16) . . ?
F6 C6 C7 124.2(18) . . ?
C7 C6 C5 116.9(15) . . ?
C23 C22 H22 119.6 . . ?
C21 C22 C23 120.8(18) . . ?
C21 C22 H22 119.6 . . ?
F14A C14A C13A 116.4(19) . . ?
F14A C14A C9A 123.3(18) . . ?
C13A C14A C9A 120.0 . . ?
C14A C13A F13A 120(2) . . ?
C12A C13A F13A 120(2) . . ?
C12A C13A C14A 120.0 . . ?
C13A C12A C11A 120.0 . . ?
F12A C12A C13A 128(3) . . ?
F12A C12A C11A 112(3) . . ?
F11A C11A C12A 120(2) . . ?
F11A C11A C10A 120(2) . . ?
C12A C11A C10A 120.0 . . ?
F10A C10A C11A 123(2) . . ?
F10A C10A C9A 117(2) . . ?
C9A C10A C11A 120.0 . . ?
C14A C9A C8 115.5(16) . . ?
C10A C9A C8 124.5(16) . . ?
C10A C9A C14A 120.0 . . ?
C2 C7 F7 122.2(14) . . ?
C2 C7 C6 125.6(16) . . ?
C6 C7 F7 112.0(15) . . ?
C20 C21 H21 118.7 . . ?
C22 C21 C20 122.6(18) . . ?
C22 C21 H21 118.7 . . ?
F13B C13B C12B 121(2) . . ?
F13B C13B C14B 119(2) . . ?
C12B C13B C14B 120.0 . . ?
C11B C12B C13B 120.0 . . ?
F12B C12B C13B 126(2) . . ?
F12B C12B C11B 114(2) . . ?
F11B C11B C12B 120(2) . . ?
F11B C11B C10B 120(2) . . ?
C10B C11B C12B 120.0 . . ?
C11B C10B C9B 120.0 . . ?
C11B C10B F10B 118(2) . . ?
C9B C10B F10B 121(2) . . ?
C10B C9B C8 114.9(17) . . ?
C14B C9B C8 125.1(17) . . ?
C14B C9B C10B 120.0 . . ?
F14B C14B C13B 119.6(19) . . ?
F14B C14B C9B 120.4(19) . . ?
C9B C14B C13B 120.0 . . ?

loop_
_geom_bond_atom_site_label_1
_geom_bond_atom_site_label_2
_geom_bond_distance
_geom_bond_site_symmetry_2
_geom_bond_publ_flag
Eu01 Eu01 3.9433(13) 2_676 ?
Eu01 O6 2.419(8) 2_676 ?
Eu01 O2 2.361(9) 2_676 ?
Eu01 O5 2.323(8) . ?
Eu01 O5 2.549(8) 2_676 ?
Eu01 O1 2.377(8) . ?
Eu01 N2 2.581(9) . ?
Eu01 O3 2.433(9) . ?
Eu01 N1 2.546(11) . ?
Eu01 O4 2.437(11) . ?
Eu01 C15 2.853(12) 2_676 ?
O6 Eu01 2.419(8) 2_676 ?
O6 C15 1.226(14) . ?
O2 Eu01 2.361(9) 2_676 ?
O2 C1 1.239(15) . ?
F3 C3 1.353(15) . ?
O5 Eu01 2.549(8) 2_676 ?
O5 C15 1.311(14) . ?
O1 C1 1.269(14) . ?
N2 C32 1.359(15) . ?
N2 C36 1.328(16) . ?
O3 C8 1.215(18) . ?
N1 C31 1.352(15) . ?
N1 C27 1.312(16) . ?
O4 C8 1.291(18) . ?
F7 C7 1.392(18) . ?
F4 C4 1.385(19) . ?
F10A C10A 1.04(3) . ?
F6 C6 1.338(17) . ?
C8 C9A 1.60(2) . ?
C8 C9B 1.51(2) . ?
C32 C31 1.447(19) . ?
C32 C33 1.452(19) . ?
F5 C5 1.334(15) . ?
F14A C14A 1.27(3) . ?
C17 C16 1.478(18) . ?
C17 C18 1.42(2) . ?
C17 C26 1.356(19) . ?
C31 C30 1.434(19) . ?
C36 H36 0.9500 . ?
C36 C35 1.395(19) . ?
C15 Eu01 2.853(12) 2_676 ?
C15 C16 1.496(18) . ?
C1 C2 1.529(18) . ?
F13A C13A 1.40(3) . ?
C27 H27 0.9500 . ?
C27 C28 1.46(2) . ?
C16 H16A 0.9900 . ?
C16 H16B 0.9900 . ?
F11A C11A 1.23(3) . ?
C18 C19 1.437(19) . ?
C18 C23 1.459(19) . ?
C3 C2 1.345(18) . ?
C3 C4 1.35(2) . ?
C19 H19 0.9500 . ?
C19 C20 1.38(2) . ?
C33 C34 1.37(2) . ?
C33 C37 1.40(2) . ?
C35 H35 0.9500 . ?
C35 C34 1.33(2) . ?
C30 C38 1.44(2) . ?
C30 C29 1.38(2) . ?
C34 H34 0.9500 . ?
C2 C7 1.318(19) . ?
C26 H26 0.9500 . ?
C26 C25 1.43(2) . ?
C38 H38 0.9500 . ?
C38 C37 1.31(2) . ?
C5 C4 1.37(2) . ?
C5 C6 1.39(2) . ?
C23 C24 1.37(2) . ?
C23 C22 1.43(2) . ?
C37 H37 0.9500 . ?
C20 H20 0.9500 . ?
C20 C21 1.41(3) . ?
C25 H25 0.9500 . ?
C25 C24 1.36(2) . ?
C24 H24 0.9500 . ?
C28 H28 0.9500 . ?
C28 C29 1.34(2) . ?
C29 H29 0.9500 . ?
C6 C7 1.38(2) . ?
C22 H22 0.9500 . ?
C22 C21 1.29(3) . ?
C14A C13A 1.3900 . ?
C14A C9A 1.3900 . ?
C13A C12A 1.3900 . ?
C12A C11A 1.3900 . ?
C12A F12A 1.30(3) . ?
C11A C10A 1.3900 . ?
C10A C9A 1.3900 . ?
C21 H21 0.9500 . ?
F14B C14B 1.33(3) . ?
F13B C13B 1.28(3) . ?
F11B C11B 1.34(3) . ?
C13B C12B 1.3900 . ?
C13B C14B 1.3900 . ?
C12B C11B 1.3900 . ?
C12B F12B 1.37(3) . ?
C11B C10B 1.3900 . ?
C10B C9B 1.3900 . ?
C10B F10B 1.75(4) . ?
C9B C14B 1.3900 . ?

loop_
_geom_torsion_atom_site_label_1
_geom_torsion_atom_site_label_2
_geom_torsion_atom_site_label_3
_geom_torsion_atom_site_label_4
_geom_torsion
_geom_torsion_site_symmetry_1
_geom_torsion_site_symmetry_2
_geom_torsion_site_symmetry_3
_geom_torsion_site_symmetry_4
_geom_torsion_publ_flag
Eu01 O6 C15 O5 10.7(12) 2_676 . . . ?
Eu01 O6 C15 C16 -166.9(11) 2_676 . . . ?
Eu01 O2 C1 O1 20(2) 2_676 . . . ?
Eu01 O2 C1 C2 -158.9(9) 2_676 . . . ?
Eu01 O5 C15 Eu01 -147(2) . . . 2_676 ?
Eu01 O5 C15 O6 -157.1(16) . . . . ?
Eu01 O5 C15 O6 -10.1(11) 2_676 . . . ?
Eu01 O5 C15 C16 21(3) . . . . ?
Eu01 O5 C15 C16 167.8(10) 2_676 . . . ?
Eu01 O1 C1 O2 -40(2) . . . . ?
Eu01 O1 C1 C2 138.6(10) . . . . ?
Eu01 N2 C32 C31 2.0(14) . . . . ?
Eu01 N2 C32 C33 176.3(9) . . . . ?
Eu01 N2 C36 C35 -179.1(11) . . . . ?
Eu01 O3 C8 O4 -7.1(15) . . . . ?
Eu01 O3 C8 C9A 167.0(12) . . . . ?
Eu01 O3 C8 C9B 177.0(18) . . . . ?
Eu01 N1 C31 C32 2.1(16) . . . . ?
Eu01 N1 C31 C30 -176.9(9) . . . . ?
Eu01 N1 C27 C28 176.9(10) . . . . ?
Eu01 O4 C8 O3 7.1(15) . . . . ?
Eu01 O4 C8 C9A -166.1(16) . . . . ?
Eu01 O4 C8 C9B -176.5(15) . . . . ?
Eu01 C15 C16 C17 -106(5) 2_676 . . . ?
O6 C15 C16 C17 -5(2) . . . . ?
O2 C1 C2 C3 -139.1(15) . . . . ?
O2 C1 C2 C7 47(2) . . . . ?
F3 C3 C2 C1 5(2) . . . . ?
F3 C3 C2 C7 179.9(14) . . . . ?
F3 C3 C4 F4 3(2) . . . . ?
F3 C3 C4 C5 179.9(16) . . . . ?
O5 C15 C16 C17 177.0(12) . . . . ?
O1 C1 C2 C3 42(2) . . . . ?
O1 C1 C2 C7 -132.4(15) . . . . ?
N2 C32 C31 N1 -2.7(18) . . . . ?
N2 C32 C31 C30 176.3(11) . . . . ?
N2 C32 C33 C34 6(2) . . . . ?
N2 C32 C33 C37 -176.8(11) . . . . ?
N2 C36 C35 C34 -1(2) . . . . ?
O3 C8 C9A C14A 144.2(14) . . . . ?
O3 C8 C9A C10A -37(2) . . . . ?
O3 C8 C9B C10B -46(3) . . . . ?
O3 C8 C9B C14B 133.4(19) . . . . ?
N1 C31 C30 C38 179.7(13) . . . . ?
N1 C31 C30 C29 -4(2) . . . . ?
N1 C27 C28 C29 4(2) . . . . ?
O4 C8 C9A C14A -42(2) . . . . ?
O4 C8 C9A C10A 136.5(17) . . . . ?
O4 C8 C9B C10B 137.3(16) . . . . ?
O4 C8 C9B C14B -43(2) . . . . ?
F10A C10A C9A C8 -1(3) . . . . ?
F10A C10A C9A C14A 177(3) . . . . ?
F6 C6 C7 F7 -7(3) . . . . ?
F6 C6 C7 C2 178.4(16) . . . . ?
C8 C9B C14B F14B -1(3) . . . . ?
C8 C9B C14B C13B -180(3) . . . . ?
C32 N2 C36 C35 1(2) . . . . ?
C32 C31 C30 C38 1(2) . . . . ?
C32 C31 C30 C29 176.9(13) . . . . ?
C32 C33 C34 C35 -6(2) . . . . ?
C32 C33 C37 C38 1(2) . . . . ?
F5 C5 C4 F4 1(3) . . . . ?
F5 C5 C4 C3 -176.4(18) . . . . ?
F5 C5 C6 F6 -2(3) . . . . ?
F5 C5 C6 C7 178.0(17) . . . . ?
F14A C14A C13A F13A -4(2) . . . . ?
F14A C14A C13A C12A 174(2) . . . . ?
F14A C14A C9A C8 5(2) . . . . ?
F14A C14A C9A C10A -174(2) . . . . ?
C17 C18 C19 C20 178.5(15) . . . . ?
C17 C18 C23 C24 -3(2) . . . . ?
C17 C18 C23 C22 -179.7(16) . . . . ?
C17 C26 C25 C24 -1(3) . . . . ?
C31 N1 C27 C28 -4(2) . . . . ?
C31 C32 C33 C34 -179.8(12) . . . . ?
C31 C32 C33 C37 -2.6(19) . . . . ?
C31 C30 C38 C37 -2(2) . . . . ?
C31 C30 C29 C28 5(2) . . . . ?
C36 N2 C32 C31 -178.1(11) . . . . ?
C36 N2 C32 C33 -3.8(18) . . . . ?
C36 C35 C34 C33 4(3) . . . . ?
C1 C2 C7 F7 1(2) . . . . ?
C1 C2 C7 C6 175.2(17) . . . . ?
F13A C13A C12A C11A 178(2) . . . . ?
F13A C13A C12A F12A -5(3) . . . . ?
C27 N1 C31 C32 -177.1(11) . . . . ?
C27 N1 C31 C30 4(2) . . . . ?
C27 C28 C29 C30 -4(3) . . . . ?
C16 C17 C18 C19 1(2) . . . . ?
C16 C17 C18 C23 -176.4(13) . . . . ?
C16 C17 C26 C25 178.6(15) . . . . ?
F11A C11A C10A F10A 7(3) . . . . ?
F11A C11A C10A C9A -176(3) . . . . ?
C18 C17 C16 C15 72.1(17) . . . . ?
C18 C17 C26 C25 1(2) . . . . ?
C18 C19 C20 C21 0(3) . . . . ?
C18 C23 C24 C25 2(3) . . . . ?
C18 C23 C22 C21 3(3) . . . . ?
C3 C2 C7 F7 -174.1(15) . . . . ?
C3 C2 C7 C6 1(3) . . . . ?
C19 C18 C23 C24 179.2(15) . . . . ?
C19 C18 C23 C22 2(2) . . . . ?
C19 C20 C21 C22 6(3) . . . . ?
C33 C32 C31 N1 -177.3(12) . . . . ?
C33 C32 C31 C30 1.8(18) . . . . ?
C30 C38 C37 C33 2(3) . . . . ?
C34 C33 C37 C38 177.6(17) . . . . ?
C2 C3 C4 F4 -178.4(15) . . . . ?
C2 C3 C4 C5 -1(3) . . . . ?
C26 C17 C16 C15 -105.8(16) . . . . ?
C26 C17 C18 C19 179.3(15) . . . . ?
C26 C17 C18 C23 2(2) . . . . ?
C26 C25 C24 C23 0(3) . . . . ?
C38 C30 C29 C28 -179.5(16) . . . . ?
C5 C6 C7 F7 173.2(16) . . . . ?
C5 C6 C7 C2 -2(3) . . . . ?
C23 C18 C19 C20 -4(2) . . . . ?
C23 C22 C21 C20 -7(4) . . . . ?
C37 C33 C34 C35 177.3(15) . . . . ?
C4 C3 C2 C1 -173.5(15) . . . . ?
C4 C3 C2 C7 1(2) . . . . ?
C4 C5 C6 F6 -178.6(17) . . . . ?
C4 C5 C6 C7 2(3) . . . . ?
C24 C23 C22 C21 -174(2) . . . . ?
C29 C30 C38 C37 -178.3(16) . . . . ?
C6 C5 C4 F4 177.1(16) . . . . ?
C6 C5 C4 C3 0(3) . . . . ?
C22 C23 C24 C25 178.7(19) . . . . ?
C14A C13A C12A C11A 0.0 . . . . ?
C14A C13A C12A F12A 177(3) . . . . ?
C13A C14A C9A C8 178.5(19) . . . . ?
C13A C14A C9A C10A 0.0 . . . . ?
C13A C12A C11A F11A 176(3) . . . . ?
C13A C12A C11A C10A 0.0 . . . . ?
C12A C11A C10A F10A -177(3) . . . . ?
C12A C11A C10A C9A 0.0 . . . . ?
C11A C10A C9A C8 -178(2) . . . . ?
C11A C10A C9A C14A 0.0 . . . . ?
C9A C14A C13A F13A -178(2) . . . . ?
C9A C14A C13A C12A 0.0 . . . . ?
F12A C12A C11A F11A -1(3) . . . . ?
F12A C12A C11A C10A -177(2) . . . . ?
F13B C13B C12B C11B 177(3) . . . . ?
F13B C13B C12B F12B 1(4) . . . . ?
F13B C13B C14B F14B 4(3) . . . . ?
F13B C13B C14B C9B -177(3) . . . . ?
F11B C11B C10B C9B 179(3) . . . . ?
F11B C11B C10B F10B 6(3) . . . . ?
C13B C12B C11B F11B -179(3) . . . . ?
C13B C12B C11B C10B 0.0 . . . . ?
C12B C13B C14B F14B -179(3) . . . . ?
C12B C13B C14B C9B 0.0 . . . . ?
C12B C11B C10B C9B 0.0 . . . . ?
C12B C11B C10B F10B -173(3) . . . . ?
C11B C10B C9B C8 180(2) . . . . ?
C11B C10B C9B C14B 0.0 . . . . ?
C10B C9B C14B F14B 179(3) . . . . ?
C10B C9B C14B C13B 0.0 . . . . ?
C14B C13B C12B C11B 0.0 . . . . ?
C14B C13B C12B F12B -177(3) . . . . ?
F12B C12B C11B F11B -2(3) . . . . ?
F12B C12B C11B C10B 177(2) . . . . ?
F10B C10B C9B C8 -7(3) . . . . ?
F10B C10B C9B C14B 173(3) . . . . ?
